data_1508022
loop_
_publ_author_name
'Bechlars, Bettina'
'D'Alessandro, Deanna M'
'Jenkins, David M.'
'Iavarone, Anthony T.'
'Glover, Starla D.'
'Kubiak, Clifford P.'
'Long, Jeffrey R.'

_publ_section_title
;
 High-spin ground states via electron delocalization in mixed-valence
 imidazolate-bridged divanadium complexes.
;
_journal_issue 5
_journal_name_full 'Nature chemistry'
_journal_page_first 362
_journal_page_last 368
_journal_paper_doi 10.1038/nchem.585
_journal_volume 2
_journal_year 2010
_chemical_formula_sum 'C78 H79.5 F18 N15.5 O P3 V2'
_chemical_formula_weight 1786.86
_chemical_name_systematic
;
mu-5,6-dimethylbenzimidazolato-bis(2,6-bis[1,1-bis(2-pyridyl)ethyl]pyridine)divanadium(II) tris(hexafluorophosphate)
;
_space_group_IT_number 14
_symmetry_cell_setting monoclinic
_symmetry_space_group_name_Hall '-P 2ybc'
_symmetry_space_group_name_H-M 'P 1 21/c 1'
_atom_sites_solution_hydrogens geom
_atom_sites_solution_primary direct
_atom_sites_solution_secondary difmap
_audit_creation_method SHELXL-97
_cell_angle_alpha 90.00
_cell_angle_beta 106.114(2)
_cell_angle_gamma 90.00
_cell_formula_units_Z 4
_cell_length_a 13.8924(14)
_cell_length_b 38.601(4)
_cell_length_c 15.8142(16)
_cell_measurement_reflns_used 16518
_cell_measurement_temperature 154(2)
_cell_measurement_theta_max 26.465
_cell_measurement_theta_min 2.198
_cell_volume 8147.3(14)
_computing_cell_refinement 'Bruker SAINT v6.36'
_computing_data_collection 'Bruker SMART v5.054d'
_computing_data_reduction 'Bruker SAINT v6.36'
_computing_structure_refinement 'SHELXL-97 (Sheldrick, 1997)'
_computing_structure_solution 'SHELXS-97 (Sheldrick, 1990)'
_diffrn_ambient_temperature 154(2)
_diffrn_detector_area_resol_mean 0
_diffrn_measured_fraction_theta_full 0.984
_diffrn_measured_fraction_theta_max 0.984
_diffrn_measurement_device_type 'Bruker SMART CCD'
_diffrn_measurement_method '\w scans'
_diffrn_radiation_monochromator graphite
_diffrn_radiation_source 'fine-focus sealed tube'
_diffrn_radiation_type MoK\a
_diffrn_radiation_wavelength 0.71073
_diffrn_reflns_av_R_equivalents 0.0616
_diffrn_reflns_av_sigmaI/netI 0.0890
_diffrn_reflns_limit_h_max 17
_diffrn_reflns_limit_h_min -17
_diffrn_reflns_limit_k_max 34
_diffrn_reflns_limit_k_min -47
_diffrn_reflns_limit_l_max 19
_diffrn_reflns_limit_l_min -19
_diffrn_reflns_number 46551
_diffrn_reflns_theta_full 26.43
_diffrn_reflns_theta_max 26.43
_diffrn_reflns_theta_min 2.07
_diffrn_standards_interval_count 0
_diffrn_standards_interval_time 0
_diffrn_standards_number 0
_exptl_absorpt_coefficient_mu 0.385
_exptl_absorpt_correction_T_max 1.0
_exptl_absorpt_correction_T_min 0.817501
_exptl_absorpt_correction_type empirical
_exptl_absorpt_process_details 'Blessing, 1995'
_exptl_crystal_colour purple
_exptl_crystal_density_diffrn 1.457
_exptl_crystal_density_method 'not measured'
_exptl_crystal_description block
_exptl_crystal_F_000 3668
_exptl_crystal_size_max 0.34
_exptl_crystal_size_mid 0.12
_exptl_crystal_size_min 0.03
_refine_diff_density_max 0.914
_refine_diff_density_min -0.606
_refine_diff_density_rms 0.073
_refine_ls_extinction_method none
_refine_ls_goodness_of_fit_ref 1.019
_refine_ls_hydrogen_treatment constr
_refine_ls_matrix_type full
_refine_ls_number_parameters 1121
_refine_ls_number_reflns 16518
_refine_ls_number_restraints 2
_refine_ls_restrained_S_all 1.020
_refine_ls_R_factor_all 0.1267
_refine_ls_R_factor_gt 0.0678
_refine_ls_shift/su_max 0.021
_refine_ls_shift/su_mean 0.000
_refine_ls_structure_factor_coef Fsqd
_refine_ls_weighting_details 'calc w=1/[\s^2^(Fo^2^)+(0.1080P)^2^+9.9166P] where P=(Fo^2^+2Fc^2^)/3'
_refine_ls_weighting_scheme calc
_refine_ls_wR_factor_gt 0.1583
_refine_ls_wR_factor_ref 0.1816
_reflns_number_gt 9693
_reflns_number_total 16518
_reflns_threshold_expression >2sigma(I)
_cod_data_source_file nchem.585-s5.cif
_cod_data_source_block 14
_cod_depositor_comments
;
 Replacing the "?" symbol with the "-" symbol in the _chemical_name_systematic
 data item value.

 Antanas Vaitkus,
 2017-03-30

The following automatic conversions were performed:

'_symmetry_cell_setting' value 'Monoclinic' changed to 'monoclinic'
according to /home/saulius/struct/CIF-dictionaries/cif_core.dic
dictionary named 'cif_core.dic' version 2.4.1 from 2010-06-29.

Automatic conversion script
Id: cif_fix_values 1891 2012-01-12 08:04:46Z andrius 
;
_cod_original_cell_volume 8147.4(14)
_cod_original_sg_symbol_H-M P2(1)/c
_cod_original_formula_sum 'C78 H79.50 F18 N15.50 O P3 V2'
_cod_database_code 1508022

loop_
_symmetry_equiv_pos_as_xyz
'x, y, z'
'-x, y+1/2, -z+1/2'
'-x, -y, -z'
'x, -y-1/2, z-1/2'

loop_
_atom_site_label
_atom_site_type_symbol
_atom_site_fract_x
_atom_site_fract_y
_atom_site_fract_z
_atom_site_U_iso_or_equiv
_atom_site_adp_type
_atom_site_occupancy
_atom_site_symmetry_multiplicity
_atom_site_calc_flag
_atom_site_refinement_flags
V1 V 0.41521(5) 0.204460(17) 0.17041(4) 0.02266(16) Uani 1 1 d .
V2 V 0.61247(5) 0.064209(17) 0.32222(4) 0.02604(17) Uani 1 1 d .
N1 N 0.4056(2) 0.25895(8) 0.1613(2) 0.0261(7) Uani 1 1 d .
N2 N 0.3514(2) 0.20502(9) 0.0301(2) 0.0275(7) Uani 1 1 d .
N3 N 0.2605(2) 0.20417(8) 0.1661(2) 0.0264(7) Uani 1 1 d .
N4 N 0.4766(2) 0.21416(8) 0.3086(2) 0.0248(7) Uani 1 1 d .
N5 N 0.5679(2) 0.20976(8) 0.17050(19) 0.0248(7) Uani 1 1 d .
N6 N 0.7253(2) 0.03210(8) 0.4035(2) 0.0282(8) Uani 1 1 d .
N7 N 0.6085(2) 0.02776(9) 0.2192(2) 0.0302(8) Uani 1 1 d .
N8 N 0.5053(2) 0.02868(9) 0.3481(2) 0.0291(8) Uani 1 1 d .
N9 N 0.6330(2) 0.09529(9) 0.4378(2) 0.0311(8) Uani 1 1 d .
N10 N 0.7339(3) 0.09487(9) 0.3045(2) 0.0334(8) Uani 1 1 d .
N11 N 0.5011(2) 0.09770(8) 0.2413(2) 0.0257(7) Uani 1 1 d .
N12 N 0.4296(2) 0.14916(8) 0.1852(2) 0.0244(7) Uani 1 1 d .
C1 C 0.3195(3) 0.27435(10) 0.1124(2) 0.0262(9) Uani 1 1 d .
C2 C 0.3073(3) 0.30997(11) 0.1139(3) 0.0332(10) Uani 1 1 d .
H2 H 0.2458 0.3203 0.0822 0.040 Uiso 1 1 calc R
C3 C 0.3848(3) 0.33020(11) 0.1617(3) 0.0351(10) Uani 1 1 d .
H3 H 0.3775 0.3547 0.1624 0.042 Uiso 1 1 calc R
C4 C 0.4729(3) 0.31493(11) 0.2085(3) 0.0323(10) Uani 1 1 d .
H4 H 0.5274 0.3288 0.2406 0.039 Uiso 1 1 calc R
C5 C 0.4815(3) 0.27933(10) 0.2086(2) 0.0260(9) Uani 1 1 d .
C6 C 0.2371(3) 0.25082(11) 0.0547(3) 0.0315(10) Uani 1 1 d .
C7 C 0.1514(3) 0.27315(12) -0.0006(3) 0.0412(11) Uani 1 1 d .
H7A H 0.1203 0.2860 0.0385 0.062 Uiso 1 1 calc R
H7B H 0.1012 0.2582 -0.0396 0.062 Uiso 1 1 calc R
H7C H 0.1778 0.2895 -0.0359 0.062 Uiso 1 1 calc R
C8 C 0.5755(3) 0.26098(10) 0.2661(3) 0.0271(9) Uani 1 1 d .
C9 C 0.6537(3) 0.28842(11) 0.3113(3) 0.0368(10) Uani 1 1 d .
H9A H 0.6702 0.3030 0.2665 0.055 Uiso 1 1 calc R
H9B H 0.7145 0.2768 0.3464 0.055 Uiso 1 1 calc R
H9C H 0.6261 0.3029 0.3499 0.055 Uiso 1 1 calc R
C10 C 0.2813(3) 0.22897(10) -0.0070(3) 0.0289(9) Uani 1 1 d .
C11 C 0.2504(4) 0.23298(13) -0.0978(3) 0.0438(12) Uani 1 1 d .
H11 H 0.2020 0.2501 -0.1233 0.053 Uiso 1 1 calc R
C12 C 0.2896(4) 0.21219(14) -0.1514(3) 0.0499(13) Uani 1 1 d .
H12 H 0.2693 0.2151 -0.2135 0.060 Uiso 1 1 calc R
C13 C 0.3583(4) 0.18730(13) -0.1130(3) 0.0450(12) Uani 1 1 d .
H13 H 0.3863 0.1725 -0.1480 0.054 Uiso 1 1 calc R
C14 C 0.3856(3) 0.18431(11) -0.0236(3) 0.0331(10) Uani 1 1 d .
H14 H 0.4316 0.1665 0.0024 0.040 Uiso 1 1 calc R
C15 C 0.1961(3) 0.22652(11) 0.1143(3) 0.0321(10) Uani 1 1 d .
C16 C 0.0963(3) 0.22686(13) 0.1137(4) 0.0511(13) Uani 1 1 d .
H16 H 0.0511 0.2424 0.0760 0.061 Uiso 1 1 calc R
C17 C 0.0625(4) 0.20496(16) 0.1669(4) 0.0668(17) Uani 1 1 d .
H17 H -0.0051 0.2061 0.1691 0.080 Uiso 1 1 calc R
C18 C 0.1269(3) 0.18127(13) 0.2170(3) 0.0496(13) Uani 1 1 d .
H18 H 0.1045 0.1650 0.2523 0.059 Uiso 1 1 calc R
C19 C 0.2246(3) 0.18180(11) 0.2147(3) 0.0347(10) Uani 1 1 d .
H19 H 0.2696 0.1654 0.2494 0.042 Uiso 1 1 calc R
C20 C 0.5427(3) 0.24005(10) 0.3367(2) 0.0269(9) Uani 1 1 d .
C21 C 0.5773(4) 0.24808(12) 0.4251(3) 0.0395(11) Uani 1 1 d .
H21 H 0.6256 0.2659 0.4441 0.047 Uiso 1 1 calc R
C22 C 0.5419(4) 0.23033(13) 0.4854(3) 0.0433(12) Uani 1 1 d .
H22 H 0.5641 0.2362 0.5461 0.052 Uiso 1 1 calc R
C23 C 0.4746(3) 0.20415(12) 0.4576(3) 0.0368(10) Uani 1 1 d .
H23 H 0.4490 0.1915 0.4981 0.044 Uiso 1 1 calc R
C24 C 0.4452(3) 0.19660(11) 0.3697(3) 0.0301(9) Uani 1 1 d .
H24 H 0.3999 0.1779 0.3505 0.036 Uiso 1 1 calc R
C25 C 0.6219(3) 0.23719(10) 0.2096(2) 0.0260(9) Uani 1 1 d .
C26 C 0.7158(3) 0.24377(11) 0.1973(3) 0.0336(10) Uani 1 1 d .
H26 H 0.7539 0.2630 0.2255 0.040 Uiso 1 1 calc R
C27 C 0.7534(3) 0.22246(12) 0.1443(3) 0.0386(11) Uani 1 1 d .
H27 H 0.8159 0.2275 0.1337 0.046 Uiso 1 1 calc R
C28 C 0.6996(3) 0.19380(11) 0.1071(3) 0.0338(10) Uani 1 1 d .
H28 H 0.7245 0.1784 0.0713 0.041 Uiso 1 1 calc R
C29 C 0.6083(3) 0.18815(10) 0.1232(3) 0.0287(9) Uani 1 1 d .
H29 H 0.5720 0.1679 0.0996 0.034 Uiso 1 1 calc R
C30 C 0.7155(3) -0.00290(11) 0.3976(3) 0.0296(9) Uani 1 1 d .
C31 C 0.7879(3) -0.02417(11) 0.4501(3) 0.0368(10) Uani 1 1 d .
H31 H 0.7818 -0.0486 0.4441 0.044 Uiso 1 1 calc R
C32 C 0.8687(3) -0.00989(12) 0.5109(3) 0.0399(11) Uani 1 1 d .
H32 H 0.9174 -0.0244 0.5485 0.048 Uiso 1 1 calc R
C33 C 0.8786(3) 0.02539(12) 0.5171(3) 0.0395(11) Uani 1 1 d .
H33 H 0.9341 0.0356 0.5587 0.047 Uiso 1 1 calc R
C34 C 0.8063(3) 0.04591(11) 0.4617(3) 0.0339(10) Uani 1 1 d .
C35 C 0.6215(3) -0.01785(10) 0.3320(3) 0.0319(9) Uani 1 1 d .
C36 C 0.6252(4) -0.05766(11) 0.3363(3) 0.0429(11) Uani 1 1 d .
H36A H 0.5646 -0.0672 0.2955 0.064 Uiso 1 1 calc R
H36B H 0.6293 -0.0652 0.3963 0.064 Uiso 1 1 calc R
H36C H 0.6843 -0.0659 0.3198 0.064 Uiso 1 1 calc R
C37 C 0.8157(3) 0.08612(11) 0.4640(3) 0.0382(11) Uani 1 1 d .
C38 C 0.9135(3) 0.09670(13) 0.5321(3) 0.0507(13) Uani 1 1 d .
H38A H 0.9202 0.1220 0.5325 0.076 Uiso 1 1 calc R
H38B H 0.9705 0.0861 0.5167 0.076 Uiso 1 1 calc R
H38C H 0.9121 0.0887 0.5906 0.076 Uiso 1 1 calc R
C39 C 0.6173(3) -0.00658(11) 0.2375(3) 0.0310(9) Uani 1 1 d .
C40 C 0.6207(3) -0.03015(12) 0.1724(3) 0.0424(11) Uani 1 1 d .
H40 H 0.6260 -0.0542 0.1856 0.051 Uiso 1 1 calc R
C41 C 0.6166(4) -0.01914(13) 0.0892(3) 0.0524(13) Uani 1 1 d .
H41 H 0.6208 -0.0354 0.0452 0.063 Uiso 1 1 calc R
C42 C 0.6061(4) 0.01556(12) 0.0698(3) 0.0456(12) Uani 1 1 d .
H42 H 0.6028 0.0239 0.0126 0.055 Uiso 1 1 calc R
C43 C 0.6007(3) 0.03784(12) 0.1360(3) 0.0367(10) Uani 1 1 d .
H43 H 0.5910 0.0618 0.1223 0.044 Uiso 1 1 calc R
C44 C 0.5266(3) -0.00548(11) 0.3555(3) 0.0329(10) Uani 1 1 d .
C45 C 0.4632(4) -0.02833(12) 0.3823(3) 0.0433(11) Uani 1 1 d .
H45 H 0.4792 -0.0523 0.3890 0.052 Uiso 1 1 calc R
C46 C 0.3773(4) -0.01606(14) 0.3991(3) 0.0516(13) Uani 1 1 d .
H46 H 0.3352 -0.0314 0.4195 0.062 Uiso 1 1 calc R
C47 C 0.3529(4) 0.01826(14) 0.3862(3) 0.0481(12) Uani 1 1 d .
H47 H 0.2925 0.0270 0.3949 0.058 Uiso 1 1 calc R
C48 C 0.4186(3) 0.03967(12) 0.3603(3) 0.0369(10) Uani 1 1 d .
H48 H 0.4017 0.0635 0.3506 0.044 Uiso 1 1 calc R
C49 C 0.7262(3) 0.10136(11) 0.4914(3) 0.0333(10) Uani 1 1 d .
C50 C 0.7396(4) 0.11958(13) 0.5703(3) 0.0545(14) Uani 1 1 d .
H50 H 0.8052 0.1242 0.6066 0.065 Uiso 1 1 calc R
C51 C 0.6575(4) 0.13084(14) 0.5951(3) 0.0579(15) Uani 1 1 d .
H51 H 0.6662 0.1428 0.6493 0.070 Uiso 1 1 calc R
C52 C 0.5624(4) 0.12470(12) 0.5407(3) 0.0451(12) Uani 1 1 d .
H52 H 0.5047 0.1319 0.5571 0.054 Uiso 1 1 calc R
C53 C 0.5536(3) 0.10787(11) 0.4619(3) 0.0355(10) Uani 1 1 d .
H53 H 0.4886 0.1050 0.4227 0.043 Uiso 1 1 calc R
C54 C 0.8175(3) 0.09886(11) 0.3720(3) 0.0357(10) Uani 1 1 d .
C55 C 0.9028(4) 0.11299(13) 0.3576(4) 0.0515(13) Uani 1 1 d .
H55 H 0.9614 0.1156 0.4054 0.062 Uiso 1 1 calc R
C56 C 0.9034(4) 0.12331(14) 0.2743(4) 0.0599(15) Uani 1 1 d .
H56 H 0.9629 0.1323 0.2642 0.072 Uiso 1 1 calc R
C57 C 0.8170(4) 0.12055(13) 0.2057(4) 0.0517(13) Uani 1 1 d .
H57 H 0.8147 0.1279 0.1478 0.062 Uiso 1 1 calc R
C58 C 0.7342(3) 0.10669(11) 0.2249(3) 0.0391(11) Uani 1 1 d .
H58 H 0.6735 0.1054 0.1788 0.047 Uiso 1 1 calc R
C59 C 0.5054(3) 0.13276(10) 0.2423(2) 0.0246(8) Uani 1 1 d .
H59 H 0.5590 0.1450 0.2811 0.030 Uiso 1 1 calc R
C60 C 0.4120(3) 0.09071(10) 0.1759(3) 0.0278(9) Uani 1 1 d .
C61 C 0.3692(3) 0.12203(11) 0.1416(3) 0.0290(9) Uani 1 1 d .
C62 C 0.3662(3) 0.05951(11) 0.1450(3) 0.0342(10) Uani 1 1 d .
H62 H 0.3956 0.0383 0.1694 0.041 Uiso 1 1 calc R
C63 C 0.2782(4) 0.05952(13) 0.0790(3) 0.0428(11) Uani 1 1 d .
C64 C 0.2347(3) 0.09120(13) 0.0422(3) 0.0438(12) Uani 1 1 d .
C65 C 0.2795(3) 0.12229(12) 0.0736(3) 0.0377(11) Uani 1 1 d .
H65 H 0.2500 0.1436 0.0496 0.045 Uiso 1 1 calc R
C66 C 0.2252(4) 0.02563(14) 0.0469(4) 0.0616(15) Uani 1 1 d .
H66A H 0.2652 0.0063 0.0782 0.092 Uiso 1 1 calc R
H66B H 0.2169 0.0232 -0.0164 0.092 Uiso 1 1 calc R
H66C H 0.1592 0.0255 0.0580 0.092 Uiso 1 1 calc R
C67 C 0.1390(4) 0.09144(17) -0.0331(4) 0.0737(18) Uani 1 1 d .
H67A H 0.1485 0.0774 -0.0818 0.111 Uiso 1 1 calc R
H67B H 0.1228 0.1153 -0.0533 0.111 Uiso 1 1 calc R
H67C H 0.0841 0.0818 -0.0128 0.111 Uiso 1 1 calc R
P1 P 0.96903(12) 0.19358(4) 0.72423(11) 0.0631(4) Uani 1 1 d .
P2 P 0.22590(9) 0.11759(3) 0.43183(8) 0.0374(3) Uani 1 1 d .
P3 P 0.58107(11) 0.11034(3) 0.91179(9) 0.0472(3) Uani 1 1 d .
F1 F 1.0727(3) 0.20069(12) 0.7036(3) 0.1068(14) Uani 1 1 d .
F2 F 0.8675(3) 0.18725(12) 0.7470(3) 0.1201(17) Uani 1 1 d .
F3 F 1.0317(3) 0.17991(13) 0.8163(3) 0.1109(15) Uani 1 1 d .
F4 F 0.9666(3) 0.15694(14) 0.6882(4) 0.166(3) Uani 1 1 d .
F5 F 0.9124(4) 0.21161(19) 0.6382(3) 0.170(3) Uani 1 1 d .
F6 F 0.9731(4) 0.23062(13) 0.7658(4) 0.153(2) Uani 1 1 d .
F7 F 0.2220(2) 0.11857(7) 0.53097(19) 0.0564(8) Uani 1 1 d .
F8 F 0.2328(4) 0.11614(8) 0.3339(2) 0.0926(14) Uani 1 1 d .
F9 F 0.3145(6) 0.09037(16) 0.4560(6) 0.056(2) Uani 0.78(3) 1 d P
F10 F 0.1465(5) 0.08634(18) 0.4168(5) 0.053(2) Uani 0.78(3) 1 d P
F11 F 0.3021(7) 0.1483(3) 0.4492(6) 0.051(2) Uani 0.78(3) 1 d P
F12 F 0.1352(7) 0.14463(16) 0.4105(7) 0.062(2) Uani 0.78(3) 1 d P
F13 F 0.128(2) 0.1293(19) 0.371(3) 0.12(2) Uani 0.22(3) 1 d P
F14 F 0.206(7) 0.0797(7) 0.420(3) 0.11(2) Uani 0.22(3) 1 d P
F15 F 0.341(3) 0.108(2) 0.485(3) 0.12(2) Uani 0.22(3) 1 d P
F16 F 0.267(4) 0.1588(8) 0.433(3) 0.067(10) Uani 0.22(3) 1 d P
F17 F 0.4736(3) 0.11293(8) 0.8424(2) 0.0772(10) Uani 1 1 d .
F18 F 0.5742(2) 0.15065(7) 0.93228(19) 0.0603(8) Uani 1 1 d .
F19 F 0.6300(3) 0.12008(9) 0.8358(2) 0.0821(11) Uani 1 1 d .
F20 F 0.5873(3) 0.07054(8) 0.8901(3) 0.0899(12) Uani 1 1 d .
F21 F 0.6878(3) 0.10847(11) 0.9805(3) 0.0975(13) Uani 1 1 d .
F22 F 0.5310(3) 0.10143(11) 0.9869(3) 0.1021(14) Uani 1 1 d .
N13 N -0.1341(5) 0.2008(3) -0.0128(4) 0.115(3) Uani 1 1 d .
N14 N 0.7125(4) 0.17749(12) 0.3752(3) 0.0634(13) Uani 1 1 d .
N15 N 1.1111(6) 0.0690(2) 0.6932(5) 0.122(3) Uani 1 1 d .
N16 N -0.0221(16) 0.0830(9) 0.0981(14) 0.279(19) Uani 0.50 1 d PD
O1 O 0.9655(6) 0.0119(2) 0.7598(5) 0.160(3) Uani 1 1 d .
C68 C -0.1256(6) 0.1746(3) -0.0419(6) 0.107(4) Uani 1 1 d .
C69 C -0.1196(7) 0.1403(3) -0.0839(8) 0.146(4) Uani 1 1 d .
H69A H -0.0894 0.1433 -0.1325 0.219 Uiso 1 1 calc R
H69B H -0.1871 0.1307 -0.1065 0.219 Uiso 1 1 calc R
H69C H -0.0784 0.1245 -0.0402 0.219 Uiso 1 1 calc R
C70 C 0.7868(4) 0.19116(14) 0.3954(4) 0.0560(14) Uani 1 1 d .
C71 C 0.8828(5) 0.20892(19) 0.4209(5) 0.095(2) Uani 1 1 d .
H71A H 0.9367 0.1919 0.4412 0.142 Uiso 1 1 calc R
H71B H 0.8839 0.2253 0.4686 0.142 Uiso 1 1 calc R
H71C H 0.8927 0.2216 0.3702 0.142 Uiso 1 1 calc R
C72 C 1.1456(5) 0.0936(2) 0.7239(5) 0.078(2) Uani 1 1 d .
C73 C 1.1995(6) 0.1237(2) 0.7625(6) 0.100(2) Uani 1 1 d .
H73A H 1.2700 0.1177 0.7886 0.150 Uiso 1 1 calc R
H73B H 1.1711 0.1327 0.8083 0.150 Uiso 1 1 calc R
H73C H 1.1945 0.1414 0.7171 0.150 Uiso 1 1 calc R
C74 C 0.0438(13) 0.0780(6) 0.1500(11) 0.110(6) Uani 0.50 1 d PD
C75 C 0.1211(11) 0.0617(4) 0.2098(8) 0.092(6) Uani 0.50 1 d PD
H75A H 0.1084 0.0367 0.2083 0.139 Uiso 0.50 1 calc PR
H75B H 0.1263 0.0706 0.2690 0.139 Uiso 0.50 1 calc PR
H75C H 0.1839 0.0662 0.1950 0.139 Uiso 0.50 1 calc PR
C76 C 1.0724(11) 0.0017(6) 0.7948(10) 0.378(18) Uani 1 1 d .
H76A H 1.1149 0.0228 0.8066 0.454 Uiso 1 1 calc R
H76B H 1.0820 -0.0109 0.8510 0.454 Uiso 1 1 calc R
C77 C 1.1010(7) -0.0189(2) 0.7358(7) 0.137(4) Uani 1 1 d .
H77A H 1.1026 -0.0051 0.6841 0.206 Uiso 1 1 calc R
H77B H 1.0531 -0.0379 0.7177 0.206 Uiso 1 1 calc R
H77C H 1.1678 -0.0283 0.7633 0.206 Uiso 1 1 calc R
C78 C 0.9164(15) 0.0389(4) 0.8055(10) 0.249(10) Uani 1 1 d .
H78A H 0.9171 0.0294 0.8638 0.299 Uiso 1 1 calc R
H78B H 0.9607 0.0595 0.8166 0.299 Uiso 1 1 calc R
C79 C 0.8313(7) 0.0492(4) 0.7709(12) 0.251(11) Uani 1 1 d .
H79A H 0.7851 0.0295 0.7595 0.377 Uiso 1 1 calc R
H79B H 0.8292 0.0607 0.7152 0.377 Uiso 1 1 calc R
H79C H 0.8114 0.0656 0.8102 0.377 Uiso 1 1 calc R

loop_
_atom_site_aniso_label
_atom_site_aniso_U_11
_atom_site_aniso_U_22
_atom_site_aniso_U_33
_atom_site_aniso_U_23
_atom_site_aniso_U_13
_atom_site_aniso_U_12
V1 0.0205(3) 0.0247(4) 0.0219(3) 0.0006(3) 0.0044(3) 0.0000(3)
V2 0.0241(4) 0.0251(4) 0.0297(4) 0.0016(3) 0.0088(3) 0.0016(3)
N1 0.0260(18) 0.0285(19) 0.0252(17) 0.0014(14) 0.0090(14) -0.0006(15)
N2 0.0249(18) 0.0315(19) 0.0240(17) 0.0002(15) 0.0036(14) -0.0035(15)
N3 0.0247(18) 0.0268(18) 0.0255(17) 0.0024(14) 0.0035(14) 0.0001(15)
N4 0.0260(18) 0.0255(18) 0.0225(17) -0.0007(14) 0.0063(14) 0.0033(14)
N5 0.0231(17) 0.0291(19) 0.0211(16) 0.0010(14) 0.0043(13) 0.0007(14)
N6 0.0281(19) 0.0267(19) 0.0308(19) 0.0023(15) 0.0097(15) 0.0017(15)
N7 0.032(2) 0.0297(19) 0.0299(19) 0.0033(15) 0.0093(15) 0.0031(15)
N8 0.0300(19) 0.032(2) 0.0261(18) 0.0008(15) 0.0082(15) -0.0012(15)
N9 0.030(2) 0.0274(19) 0.036(2) 0.0027(15) 0.0092(16) 0.0012(15)
N10 0.028(2) 0.029(2) 0.047(2) 0.0035(16) 0.0155(17) 0.0034(15)
N11 0.0213(17) 0.0285(19) 0.0273(18) -0.0023(14) 0.0067(14) 0.0004(14)
N12 0.0203(17) 0.0280(19) 0.0234(17) 0.0001(14) 0.0038(14) -0.0016(14)
C1 0.029(2) 0.029(2) 0.023(2) 0.0042(17) 0.0106(17) 0.0022(17)
C2 0.039(3) 0.031(2) 0.029(2) 0.0051(18) 0.0084(19) 0.004(2)
C3 0.053(3) 0.022(2) 0.035(2) 0.0039(18) 0.020(2) 0.002(2)
C4 0.039(3) 0.030(2) 0.030(2) 0.0005(18) 0.013(2) -0.003(2)
C5 0.030(2) 0.029(2) 0.022(2) -0.0026(17) 0.0120(17) -0.0036(18)
C6 0.026(2) 0.034(2) 0.030(2) 0.0064(18) 0.0008(18) 0.0021(18)
C7 0.034(3) 0.042(3) 0.043(3) 0.010(2) 0.003(2) 0.007(2)
C8 0.028(2) 0.026(2) 0.027(2) -0.0043(17) 0.0073(17) -0.0068(17)
C9 0.035(3) 0.035(3) 0.037(2) -0.008(2) 0.005(2) -0.009(2)
C10 0.025(2) 0.032(2) 0.028(2) 0.0044(18) 0.0041(17) -0.0054(18)
C11 0.043(3) 0.052(3) 0.029(2) 0.006(2) -0.002(2) 0.005(2)
C12 0.053(3) 0.070(4) 0.021(2) -0.002(2) 0.002(2) 0.000(3)
C13 0.048(3) 0.060(3) 0.026(2) -0.009(2) 0.010(2) -0.005(3)
C14 0.030(2) 0.039(3) 0.030(2) -0.0030(19) 0.0085(19) -0.0013(19)
C15 0.024(2) 0.032(2) 0.038(2) 0.0024(19) 0.0058(19) 0.0036(18)
C16 0.028(3) 0.054(3) 0.070(4) 0.026(3) 0.011(2) 0.010(2)
C17 0.026(3) 0.080(4) 0.099(5) 0.037(4) 0.025(3) 0.008(3)
C18 0.031(3) 0.054(3) 0.063(3) 0.021(3) 0.013(2) -0.002(2)
C19 0.027(2) 0.036(3) 0.041(3) 0.009(2) 0.0079(19) 0.0010(19)
C20 0.031(2) 0.025(2) 0.026(2) -0.0022(17) 0.0086(17) 0.0004(18)
C21 0.046(3) 0.041(3) 0.028(2) -0.005(2) 0.006(2) -0.009(2)
C22 0.055(3) 0.053(3) 0.020(2) -0.004(2) 0.007(2) -0.001(2)
C23 0.047(3) 0.041(3) 0.026(2) 0.001(2) 0.017(2) 0.001(2)
C24 0.030(2) 0.033(2) 0.028(2) 0.0025(18) 0.0089(18) 0.0022(18)
C25 0.024(2) 0.028(2) 0.024(2) 0.0030(17) 0.0049(17) -0.0031(17)
C26 0.026(2) 0.038(3) 0.034(2) 0.0022(19) 0.0032(18) -0.0047(19)
C27 0.027(2) 0.050(3) 0.041(3) 0.006(2) 0.014(2) 0.001(2)
C28 0.030(2) 0.041(3) 0.033(2) 0.002(2) 0.0128(19) 0.005(2)
C29 0.030(2) 0.028(2) 0.027(2) 0.0010(17) 0.0065(18) 0.0027(18)
C30 0.030(2) 0.032(2) 0.028(2) 0.0041(18) 0.0102(18) 0.0041(18)
C31 0.044(3) 0.030(2) 0.040(3) 0.005(2) 0.018(2) 0.005(2)
C32 0.032(3) 0.045(3) 0.040(3) 0.012(2) 0.006(2) 0.011(2)
C33 0.026(2) 0.048(3) 0.041(3) 0.004(2) 0.003(2) 0.001(2)
C34 0.028(2) 0.038(3) 0.038(2) -0.001(2) 0.013(2) 0.0051(19)
C35 0.040(3) 0.026(2) 0.030(2) 0.0047(18) 0.0097(19) 0.0004(19)
C36 0.054(3) 0.030(3) 0.042(3) 0.004(2) 0.008(2) 0.000(2)
C37 0.031(2) 0.033(3) 0.048(3) -0.003(2) 0.006(2) -0.0006(19)
C38 0.031(3) 0.050(3) 0.063(3) -0.007(3) 0.001(2) 0.000(2)
C39 0.031(2) 0.029(2) 0.032(2) -0.0009(18) 0.0072(18) 0.0034(18)
C40 0.050(3) 0.032(3) 0.041(3) -0.002(2) 0.006(2) 0.006(2)
C41 0.069(4) 0.050(3) 0.038(3) -0.013(2) 0.015(3) 0.007(3)
C42 0.064(3) 0.042(3) 0.031(2) 0.002(2) 0.014(2) 0.005(2)
C43 0.040(3) 0.040(3) 0.030(2) 0.001(2) 0.009(2) 0.006(2)
C44 0.039(3) 0.032(2) 0.026(2) 0.0033(18) 0.0062(19) -0.0066(19)
C45 0.049(3) 0.035(3) 0.045(3) 0.005(2) 0.012(2) -0.009(2)
C46 0.049(3) 0.054(3) 0.055(3) 0.005(3) 0.022(3) -0.020(3)
C47 0.043(3) 0.060(3) 0.048(3) -0.005(3) 0.024(2) -0.009(3)
C48 0.036(3) 0.042(3) 0.036(2) -0.004(2) 0.014(2) -0.003(2)
C49 0.033(2) 0.029(2) 0.034(2) -0.0002(18) 0.0024(19) 0.0019(19)
C50 0.047(3) 0.056(3) 0.048(3) -0.013(3) -0.006(2) 0.007(3)
C51 0.070(4) 0.059(3) 0.040(3) -0.016(3) 0.008(3) 0.019(3)
C52 0.053(3) 0.043(3) 0.040(3) -0.003(2) 0.015(2) 0.011(2)
C53 0.038(3) 0.034(2) 0.037(2) 0.0031(19) 0.015(2) 0.006(2)
C54 0.027(2) 0.027(2) 0.053(3) 0.000(2) 0.009(2) 0.0042(18)
C55 0.027(3) 0.047(3) 0.079(4) 0.008(3) 0.012(2) -0.006(2)
C56 0.034(3) 0.061(4) 0.091(4) 0.026(3) 0.027(3) 0.002(3)
C57 0.045(3) 0.049(3) 0.071(4) 0.021(3) 0.032(3) 0.005(2)
C58 0.032(3) 0.037(3) 0.050(3) 0.009(2) 0.014(2) 0.006(2)
C59 0.021(2) 0.031(2) 0.023(2) 0.0001(17) 0.0078(16) -0.0013(17)
C60 0.027(2) 0.031(2) 0.028(2) -0.0037(18) 0.0121(18) -0.0050(18)
C61 0.025(2) 0.034(2) 0.028(2) -0.0022(18) 0.0072(18) -0.0035(18)
C62 0.036(3) 0.033(3) 0.033(2) -0.0042(19) 0.009(2) -0.003(2)
C63 0.044(3) 0.046(3) 0.038(3) -0.010(2) 0.010(2) -0.015(2)
C64 0.035(3) 0.054(3) 0.035(3) -0.006(2) -0.001(2) -0.008(2)
C65 0.035(3) 0.038(3) 0.037(2) 0.002(2) 0.004(2) -0.002(2)
C66 0.066(4) 0.052(3) 0.059(3) -0.016(3) 0.005(3) -0.026(3)
C67 0.060(4) 0.078(4) 0.064(4) -0.006(3) -0.016(3) -0.020(3)
P1 0.0496(9) 0.0701(11) 0.0702(10) 0.0018(8) 0.0174(8) 0.0190(8)
P2 0.0421(7) 0.0292(6) 0.0395(7) 0.0031(5) 0.0088(5) 0.0009(5)
P3 0.0545(9) 0.0408(8) 0.0461(7) 0.0092(6) 0.0134(6) 0.0011(6)
F1 0.065(2) 0.130(4) 0.136(4) 0.042(3) 0.045(2) 0.026(2)
F2 0.063(2) 0.126(4) 0.186(5) 0.055(3) 0.058(3) 0.038(2)
F3 0.078(3) 0.161(4) 0.085(3) 0.022(3) 0.009(2) 0.024(3)
F4 0.078(3) 0.137(4) 0.253(7) -0.123(5) -0.004(4) 0.009(3)
F5 0.094(4) 0.302(8) 0.111(4) 0.084(4) 0.023(3) 0.087(4)
F6 0.145(5) 0.097(4) 0.222(6) -0.039(4) 0.063(4) 0.022(3)
F7 0.079(2) 0.0428(16) 0.0590(18) -0.0076(14) 0.0383(16) -0.0133(15)
F8 0.195(5) 0.0439(19) 0.0462(18) 0.0045(15) 0.046(2) -0.004(2)
F9 0.058(4) 0.053(4) 0.071(5) 0.019(3) 0.038(3) 0.025(3)
F10 0.058(4) 0.031(3) 0.059(3) 0.003(2) 0.000(3) -0.017(2)
F11 0.050(4) 0.048(5) 0.062(3) -0.003(3) 0.026(3) -0.017(3)
F12 0.045(4) 0.036(3) 0.099(6) 0.018(3) 0.012(3) 0.009(2)
F13 0.064(14) 0.16(4) 0.10(3) 0.08(3) -0.026(16) -0.05(2)
F14 0.25(7) 0.043(13) 0.082(18) -0.001(12) 0.11(3) -0.03(2)
F15 0.09(2) 0.22(5) 0.08(2) 0.05(3) 0.037(17) 0.08(3)
F16 0.10(3) 0.024(13) 0.10(2) -0.007(11) 0.06(2) -0.009(12)
F17 0.070(2) 0.051(2) 0.089(2) -0.0095(17) -0.0123(19) 0.0000(16)
F18 0.075(2) 0.0489(18) 0.0587(18) -0.0106(14) 0.0223(16) -0.0073(16)
F19 0.114(3) 0.073(2) 0.080(2) 0.0093(18) 0.061(2) 0.018(2)
F20 0.098(3) 0.0382(18) 0.128(3) 0.010(2) 0.022(2) 0.0107(18)
F21 0.071(2) 0.110(3) 0.092(3) 0.014(2) -0.010(2) 0.018(2)
F22 0.121(3) 0.104(3) 0.101(3) 0.055(2) 0.064(3) 0.017(3)
N13 0.059(4) 0.224(10) 0.061(4) -0.004(5) 0.013(3) 0.020(5)
N14 0.046(3) 0.051(3) 0.081(3) -0.002(2) -0.003(3) -0.001(2)
N15 0.096(5) 0.136(7) 0.140(7) -0.033(6) 0.040(5) -0.011(5)
N16 0.19(2) 0.51(4) 0.21(2) 0.21(3) 0.18(2) 0.19(3)
O1 0.139(6) 0.191(7) 0.144(6) -0.024(5) 0.026(5) -0.015(5)
C68 0.058(5) 0.197(12) 0.071(6) 0.040(6) 0.028(4) 0.046(7)
C69 0.108(7) 0.161(10) 0.197(11) 0.087(9) 0.089(7) 0.058(7)
C70 0.054(4) 0.042(3) 0.060(3) 0.003(3) -0.004(3) 0.001(3)
C71 0.059(4) 0.105(6) 0.106(6) -0.007(5) -0.001(4) -0.031(4)
C72 0.061(5) 0.088(6) 0.082(5) 0.009(4) 0.015(4) 0.034(4)
C73 0.078(5) 0.092(6) 0.139(7) -0.007(5) 0.045(5) -0.007(4)
C74 0.084(13) 0.19(2) 0.088(13) -0.009(13) 0.073(11) -0.004(13)
C75 0.095(11) 0.146(14) 0.056(8) -0.065(9) 0.053(8) -0.071(11)
C76 0.199(15) 0.64(4) 0.212(15) -0.24(2) -0.087(12) 0.27(2)
C77 0.110(7) 0.123(8) 0.198(11) 0.030(7) 0.075(7) 0.034(6)
C78 0.36(3) 0.259(19) 0.192(14) -0.124(14) 0.189(17) -0.141(19)
C79 0.049(6) 0.262(18) 0.39(3) 0.097(16) -0.034(10) -0.008(8)

loop_
_atom_type_symbol
_atom_type_description
_atom_type_scat_dispersion_real
_atom_type_scat_dispersion_imag
_atom_type_scat_source
C C 0.0033 0.0016 'International Tables Vol C Tables 4.2.6.8 and 6.1.1.4'
H H 0.0000 0.0000 'International Tables Vol C Tables 4.2.6.8 and 6.1.1.4'
N N 0.0061 0.0033 'International Tables Vol C Tables 4.2.6.8 and 6.1.1.4'
F F 0.0171 0.0103 'International Tables Vol C Tables 4.2.6.8 and 6.1.1.4'
P P 0.1023 0.0942 'International Tables Vol C Tables 4.2.6.8 and 6.1.1.4'
V V 0.3005 0.5294 'International Tables Vol C Tables 4.2.6.8 and 6.1.1.4'
O O 0.0106 0.0060 'International Tables Vol C Tables 4.2.6.8 and 6.1.1.4'

loop_
_geom_angle_atom_site_label_1
_geom_angle_atom_site_label_2
_geom_angle_atom_site_label_3
_geom_angle
N1 V1 N5 87.03(12)
N1 V1 N3 87.66(12)
N5 V1 N3 174.51(13)
N1 V1 N4 84.02(12)
N5 V1 N4 82.46(12)
N3 V1 N4 98.36(12)
N1 V1 N2 85.36(12)
N5 V1 N2 97.17(12)
N3 V1 N2 81.01(12)
N4 V1 N2 169.37(13)
N1 V1 N12 177.53(13)
N5 V1 N12 91.89(12)
N3 V1 N12 93.48(12)
N4 V1 N12 93.65(12)
N2 V1 N12 96.98(12)
N6 V2 N9 84.78(13)
N6 V2 N7 86.34(13)
N9 V2 N7 171.11(13)
N6 V2 N10 85.75(13)
N9 V2 N10 83.04(13)
N7 V2 N10 96.82(13)
N6 V2 N11 178.55(13)
N9 V2 N11 94.28(12)
N7 V2 N11 94.60(12)
N10 V2 N11 93.04(13)
N6 V2 N8 86.93(13)
N9 V2 N8 97.49(12)
N7 V2 N8 81.51(12)
N10 V2 N8 172.59(13)
N11 V2 N8 94.29(13)
C5 N1 C1 118.8(3)
C5 N1 V1 120.9(3)
C1 N1 V1 120.1(3)
C14 N2 C10 118.1(3)
C14 N2 V1 121.9(3)
C10 N2 V1 119.7(3)
C19 N3 C15 118.2(3)
C19 N3 V1 121.1(3)
C15 N3 V1 120.7(3)
C20 N4 C24 117.7(3)
C20 N4 V1 120.4(2)
C24 N4 V1 121.7(3)
C29 N5 C25 118.6(3)
C29 N5 V1 120.7(3)
C25 N5 V1 120.3(2)
C34 N6 C30 119.3(3)
C34 N6 V2 121.1(3)
C30 N6 V2 119.6(3)
C43 N7 C39 118.0(4)
C43 N7 V2 122.1(3)
C39 N7 V2 119.9(3)
C48 N8 C44 118.8(4)
C48 N8 V2 121.6(3)
C44 N8 V2 119.6(3)
C53 N9 C49 118.3(4)
C53 N9 V2 121.1(3)
C49 N9 V2 120.5(3)
C58 N10 C54 118.5(4)
C58 N10 V2 121.3(3)
C54 N10 V2 119.7(3)
C59 N11 C60 103.1(3)
C59 N11 V2 125.0(3)
C60 N11 V2 131.9(3)
C59 N12 C61 103.3(3)
C59 N12 V1 125.0(3)
C61 N12 V1 131.7(3)
N1 C1 C2 120.9(4)
N1 C1 C6 117.8(3)
C2 C1 C6 121.3(4)
C3 C2 C1 119.5(4)
C3 C2 H2 120.3
C1 C2 H2 120.3
C2 C3 C4 119.8(4)
C2 C3 H3 120.1
C4 C3 H3 120.1
C3 C4 C5 119.4(4)
C3 C4 H4 120.3
C5 C4 H4 120.3
N1 C5 C4 121.4(4)
N1 C5 C8 117.3(3)
C4 C5 C8 121.2(4)
C7 C6 C10 109.3(3)
C7 C6 C1 109.7(3)
C10 C6 C1 109.7(3)
C7 C6 C15 109.2(3)
C10 C6 C15 109.4(3)
C1 C6 C15 109.5(3)
C6 C7 H7A 109.5
C6 C7 H7B 109.5
H7A C7 H7B 109.5
C6 C7 H7C 109.5
H7A C7 H7C 109.5
H7B C7 H7C 109.5
C5 C8 C25 110.8(3)
C5 C8 C9 109.3(3)
C25 C8 C9 108.9(3)
C5 C8 C20 107.2(3)
C25 C8 C20 111.2(3)
C9 C8 C20 109.5(3)
C8 C9 H9A 109.5
C8 C9 H9B 109.5
H9A C9 H9B 109.5
C8 C9 H9C 109.5
H9A C9 H9C 109.5
H9B C9 H9C 109.5
N2 C10 C11 120.2(4)
N2 C10 C6 117.8(3)
C11 C10 C6 122.1(4)
C12 C11 C10 120.5(4)
C12 C11 H11 119.7
C10 C11 H11 119.7
C13 C12 C11 118.6(4)
C13 C12 H12 120.7
C11 C12 H12 120.7
C14 C13 C12 118.5(4)
C14 C13 H13 120.8
C12 C13 H13 120.8
N2 C14 C13 124.0(4)
N2 C14 H14 118.0
C13 C14 H14 118.0
N3 C15 C16 120.4(4)
N3 C15 C6 117.7(3)
C16 C15 C6 121.9(4)
C17 C16 C15 120.4(4)
C17 C16 H16 119.8
C15 C16 H16 119.8
C16 C17 C18 119.2(4)
C16 C17 H17 120.4
C18 C17 H17 120.4
C19 C18 C17 118.0(4)
C19 C18 H18 121.0
C17 C18 H18 121.0
N3 C19 C18 123.6(4)
N3 C19 H19 118.2
C18 C19 H19 118.2
N4 C20 C21 120.9(4)
N4 C20 C8 117.4(3)
C21 C20 C8 121.6(4)
C22 C21 C20 120.1(4)
C22 C21 H21 120.0
C20 C21 H21 120.0
C23 C22 C21 119.4(4)
C23 C22 H22 120.3
C21 C22 H22 120.3
C22 C23 C24 118.1(4)
C22 C23 H23 120.9
C24 C23 H23 120.9
N4 C24 C23 123.8(4)
N4 C24 H24 118.1
C23 C24 H24 118.1
N5 C25 C26 120.2(4)
N5 C25 C8 117.7(3)
C26 C25 C8 122.0(4)
C27 C26 C25 120.3(4)
C27 C26 H26 119.9
C25 C26 H26 119.9
C28 C27 C26 119.3(4)
C28 C27 H27 120.3
C26 C27 H27 120.3
C27 C28 C29 117.8(4)
C27 C28 H28 121.1
C29 C28 H28 121.1
N5 C29 C28 123.6(4)
N5 C29 H29 118.2
C28 C29 H29 118.2
N6 C30 C31 120.4(4)
N6 C30 C35 118.1(3)
C31 C30 C35 121.5(4)
C32 C31 C30 119.9(4)
C32 C31 H31 120.0
C30 C31 H31 120.0
C33 C32 C31 119.6(4)
C33 C32 H32 120.2
C31 C32 H32 120.2
C32 C33 C34 118.9(4)
C32 C33 H33 120.5
C34 C33 H33 120.5
N6 C34 C33 121.7(4)
N6 C34 C37 117.2(4)
C33 C34 C37 121.0(4)
C30 C35 C36 109.5(3)
C30 C35 C44 110.2(3)
C36 C35 C44 108.6(3)
C30 C35 C39 110.1(3)
C36 C35 C39 108.4(3)
C44 C35 C39 109.9(3)
C35 C36 H36A 109.5
C35 C36 H36B 109.5
H36A C36 H36B 109.5
C35 C36 H36C 109.5
H36A C36 H36C 109.5
H36B C36 H36C 109.5
C38 C37 C54 109.5(4)
C38 C37 C49 109.0(4)
C54 C37 C49 111.6(3)
C38 C37 C34 109.4(4)
C54 C37 C34 108.7(3)
C49 C37 C34 108.5(3)
C37 C38 H38A 109.5
C37 C38 H38B 109.5
H38A C38 H38B 109.5
C37 C38 H38C 109.5
H38A C38 H38C 109.5
H38B C38 H38C 109.5
N7 C39 C40 120.3(4)
N7 C39 C35 117.4(3)
C40 C39 C35 122.4(4)
C41 C40 C39 120.7(4)
C41 C40 H40 119.7
C39 C40 H40 119.7
C40 C41 C42 119.4(4)
C40 C41 H41 120.3
C42 C41 H41 120.3
C43 C42 C41 117.8(4)
C43 C42 H42 121.1
C41 C42 H42 121.1
N7 C43 C42 123.8(4)
N7 C43 H43 118.1
C42 C43 H43 118.1
N8 C44 C45 120.2(4)
N8 C44 C35 117.6(3)
C45 C44 C35 122.2(4)
C46 C45 C44 119.7(4)
C46 C45 H45 120.1
C44 C45 H45 120.1
C47 C46 C45 119.8(4)
C47 C46 H46 120.1
C45 C46 H46 120.1
C46 C47 C48 117.9(5)
C46 C47 H47 121.0
C48 C47 H47 121.0
N8 C48 C47 123.4(4)
N8 C48 H48 118.3
C47 C48 H48 118.3
N9 C49 C50 120.7(4)
N9 C49 C37 117.6(4)
C50 C49 C37 121.6(4)
C51 C50 C49 119.9(5)
C51 C50 H50 120.0
C49 C50 H50 120.0
C50 C51 C52 119.5(5)
C50 C51 H51 120.2
C52 C51 H51 120.2
C53 C52 C51 118.2(4)
C53 C52 H52 120.9
C51 C52 H52 120.9
N9 C53 C52 123.3(4)
N9 C53 H53 118.4
C52 C53 H53 118.4
N10 C54 C55 120.3(4)
N10 C54 C37 118.3(4)
C55 C54 C37 121.4(4)
C56 C55 C54 120.4(5)
C56 C55 H55 119.8
C54 C55 H55 119.8
C55 C56 C57 119.6(5)
C55 C56 H56 120.2
C57 C56 H56 120.2
C58 C57 C56 117.0(5)
C58 C57 H57 121.5
C56 C57 H57 121.5
N10 C58 C57 124.1(5)
N10 C58 H58 118.0
C57 C58 H58 118.0
N12 C59 N11 116.1(3)
N12 C59 H59 121.9
N11 C59 H59 121.9
C62 C60 C61 120.9(4)
C62 C60 N11 130.7(4)
C61 C60 N11 108.4(3)
C60 C61 N12 109.0(3)
C60 C61 C65 119.9(4)
N12 C61 C65 131.1(4)
C63 C62 C60 119.6(4)
C63 C62 H62 120.2
C60 C62 H62 120.2
C62 C63 C64 120.1(4)
C62 C63 C66 120.2(5)
C64 C63 C66 119.7(4)
C65 C64 C63 120.3(4)
C65 C64 C67 119.1(5)
C63 C64 C67 120.5(5)
C64 C65 C61 119.1(4)
C64 C65 H65 120.4
C61 C65 H65 120.4
C63 C66 H66A 109.5
C63 C66 H66B 109.5
H66A C66 H66B 109.5
C63 C66 H66C 109.5
H66A C66 H66C 109.5
H66B C66 H66C 109.5
C64 C67 H67A 109.5
C64 C67 H67B 109.5
H67A C67 H67B 109.5
C64 C67 H67C 109.5
H67A C67 H67C 109.5
H67B C67 H67C 109.5
F4 P1 F5 97.9(4)
F4 P1 F3 89.0(3)
F5 P1 F3 172.7(4)
F4 P1 F6 177.3(4)
F5 P1 F6 84.7(4)
F3 P1 F6 88.4(3)
F4 P1 F2 90.7(3)
F5 P1 F2 90.1(3)
F3 P1 F2 92.1(3)
F6 P1 F2 88.6(3)
F4 P1 F1 90.6(3)
F5 P1 F1 90.6(3)
F3 P1 F1 87.0(2)
F6 P1 F1 90.0(3)
F2 P1 F1 178.4(3)
F14 P2 F13 96.6(19)
F14 P2 F11 149(3)
F13 P2 F11 109.5(18)
F14 P2 F8 84.6(9)
F13 P2 F8 71(3)
F11 P2 F8 88.7(4)
F14 P2 F9 59(3)
F13 P2 F9 149(3)
F11 P2 F9 91.0(4)
F8 P2 F9 87.6(4)
F14 P2 F7 95.0(9)
F13 P2 F7 111(3)
F11 P2 F7 90.9(4)
F8 P2 F7 178.4(2)
F9 P2 F7 90.9(3)
F14 P2 F12 120(3)
F13 P2 F12 31(3)
F11 P2 F12 89.9(3)
F8 P2 F12 94.3(4)
F9 P2 F12 177.9(4)
F7 P2 F12 87.2(4)
F14 P2 F10 32(3)
F13 P2 F10 70.7(19)
F11 P2 F10 178.1(4)
F8 P2 F10 93.1(4)
F9 P2 F10 89.6(3)
F7 P2 F10 87.3(4)
F12 P2 F10 89.5(3)
F14 P2 F15 87.8(18)
F13 P2 F15 170(2)
F11 P2 F15 64(3)
F8 P2 F15 100.4(12)
F9 P2 F15 30(3)
F7 P2 F15 78.0(12)
F12 P2 F15 149(3)
F10 P2 F15 116(3)
F14 P2 F16 168(2)
F13 P2 F16 88.0(15)
F11 P2 F16 22.0(16)
F8 P2 F16 86.1(14)
F9 P2 F16 112.7(17)
F7 P2 F16 94.0(14)
F12 P2 F16 68.4(17)
F10 P2 F16 157.6(17)
F15 P2 F16 86.0(19)
F22 P3 F21 89.9(2)
F22 P3 F20 90.8(2)
F21 P3 F20 90.4(2)
F22 P3 F19 178.7(2)
F21 P3 F19 90.8(2)
F20 P3 F19 90.3(2)
F22 P3 F17 90.5(2)
F21 P3 F17 179.0(2)
F20 P3 F17 90.51(19)
F19 P3 F17 88.8(2)
F22 P3 F18 89.7(2)
F21 P3 F18 90.2(2)
F20 P3 F18 179.2(2)
F19 P3 F18 89.16(17)
F17 P3 F18 88.92(17)
F15 F9 F14 131(3)
F15 F9 P2 78(2)
F14 F9 P2 57.6(16)
F14 F10 P2 66.7(19)
F16 F11 P2 90(4)
F16 F11 F15 150(4)
P2 F11 F15 60(2)
F13 F12 P2 67(3)
F12 F13 P2 81(2)
F10 F14 P2 82(3)
F10 F14 F9 142(3)
P2 F14 F9 64(2)
F9 F15 P2 72(3)
F9 F15 F11 120(3)
P2 F15 F11 56.0(13)
F11 F16 P2 68(3)
C76 O1 C78 122.2(11)
N13 C68 C69 176.9(10)
C68 C69 H69A 109.5
C68 C69 H69B 109.5
H69A C69 H69B 109.5
C68 C69 H69C 109.5
H69A C69 H69C 109.5
H69B C69 H69C 109.5
N14 C70 C71 179.6(8)
C70 C71 H71A 109.5
C70 C71 H71B 109.5
H71A C71 H71B 109.5
C70 C71 H71C 109.5
H71A C71 H71C 109.5
H71B C71 H71C 109.5
N15 C72 C73 173.9(8)
C72 C73 H73A 109.5
C72 C73 H73B 109.5
H73A C73 H73B 109.5
C72 C73 H73C 109.5
H73A C73 H73C 109.5
H73B C73 H73C 109.5
N16 C74 C75 163(3)
C74 C75 H75A 109.5
C74 C75 H75B 109.5
H75A C75 H75B 109.5
C74 C75 H75C 109.5
H75A C75 H75C 109.5
H75B C75 H75C 109.5
C77 C76 O1 110.4(10)
C77 C76 H76A 109.6
O1 C76 H76A 109.6
C77 C76 H76B 109.6
O1 C76 H76B 109.6
H76A C76 H76B 108.1
C76 C77 H77A 109.5
C76 C77 H77B 109.5
H77A C77 H77B 109.5
C76 C77 H77C 109.5
H77A C77 H77C 109.5
H77B C77 H77C 109.5
C79 C78 O1 120.7(15)
C79 C78 H78A 107.1
O1 C78 H78A 107.2
C79 C78 H78B 107.2
O1 C78 H78B 107.2
H78A C78 H78B 106.8
C78 C79 H79A 109.5
C78 C79 H79B 109.5
H79A C79 H79B 109.5
C78 C79 H79C 109.5
H79A C79 H79C 109.5
H79B C79 H79C 109.5

loop_
_geom_bond_atom_site_label_1
_geom_bond_atom_site_label_2
_geom_bond_distance
V1 N1 2.110(3)
V1 N5 2.130(3)
V1 N3 2.132(3)
V1 N4 2.147(3)
V1 N2 2.149(3)
V1 N12 2.151(3)
V2 N6 2.128(3)
V2 N9 2.139(3)
V2 N7 2.141(3)
V2 N10 2.142(3)
V2 N11 2.146(3)
V2 N8 2.146(3)
N1 C5 1.361(5)
N1 C1 1.367(5)
N2 C14 1.345(5)
N2 C10 1.353(5)
N3 C19 1.340(5)
N3 C15 1.344(5)
N4 C20 1.347(5)
N4 C24 1.347(5)
N5 C29 1.343(5)
N5 C25 1.345(5)
N6 C34 1.350(5)
N6 C30 1.359(5)
N7 C43 1.348(5)
N7 C39 1.355(5)
N8 C48 1.340(5)
N8 C44 1.350(5)
N9 C53 1.353(5)
N9 C49 1.356(5)
N10 C58 1.340(5)
N10 C54 1.350(5)
N11 C59 1.355(5)
N11 C60 1.401(5)
N12 C59 1.340(5)
N12 C61 1.398(5)
C1 C2 1.386(6)
C1 C6 1.545(6)
C2 C3 1.374(6)
C2 H2 0.9500
C3 C4 1.375(6)
C3 H3 0.9500
C4 C5 1.379(5)
C4 H4 0.9500
C5 C8 1.541(6)
C6 C7 1.532(6)
C6 C10 1.540(6)
C6 C15 1.546(6)
C7 H7A 0.9800
C7 H7B 0.9800
C7 H7C 0.9800
C8 C25 1.542(5)
C8 C9 1.544(5)
C8 C20 1.546(5)
C9 H9A 0.9800
C9 H9B 0.9800
C9 H9C 0.9800
C10 C11 1.389(6)
C11 C12 1.384(7)
C11 H11 0.9500
C12 C13 1.371(7)
C12 H12 0.9500
C13 C14 1.364(6)
C13 H13 0.9500
C14 H14 0.9500
C15 C16 1.384(6)
C16 C17 1.365(7)
C16 H16 0.9500
C17 C18 1.368(7)
C17 H17 0.9500
C18 C19 1.368(6)
C18 H18 0.9500
C19 H19 0.9500
C20 C21 1.381(6)
C21 C22 1.372(6)
C21 H21 0.9500
C22 C23 1.364(6)
C22 H22 0.9500
C23 C24 1.368(6)
C23 H23 0.9500
C24 H24 0.9500
C25 C26 1.394(5)
C26 C27 1.376(6)
C26 H26 0.9500
C27 C28 1.373(6)
C27 H27 0.9500
C28 C29 1.380(6)
C28 H28 0.9500
C29 H29 0.9500
C30 C31 1.382(6)
C30 C35 1.537(6)
C31 C32 1.375(6)
C31 H31 0.9500
C32 C33 1.370(6)
C32 H32 0.9500
C33 C34 1.383(6)
C33 H33 0.9500
C34 C37 1.557(6)
C35 C36 1.538(6)
C35 C44 1.541(6)
C35 C39 1.542(6)
C36 H36A 0.9800
C36 H36B 0.9800
C36 H36C 0.9800
C37 C38 1.537(6)
C37 C54 1.542(6)
C37 C49 1.543(6)
C38 H38A 0.9800
C38 H38B 0.9800
C38 H38C 0.9800
C39 C40 1.384(6)
C40 C41 1.369(6)
C40 H40 0.9500
C41 C42 1.372(7)
C41 H41 0.9500
C42 C43 1.372(6)
C42 H42 0.9500
C43 H43 0.9500
C44 C45 1.393(6)
C45 C46 1.376(7)
C45 H45 0.9500
C46 C47 1.369(7)
C46 H46 0.9500
C47 C48 1.375(6)
C47 H47 0.9500
C48 H48 0.9500
C49 C50 1.399(6)
C50 C51 1.375(7)
C50 H50 0.9500
C51 C52 1.382(7)
C51 H51 0.9500
C52 C53 1.380(6)
C52 H52 0.9500
C53 H53 0.9500
C54 C55 1.379(6)
C55 C56 1.379(7)
C55 H55 0.9500
C56 C57 1.381(7)
C56 H56 0.9500
C57 C58 1.376(6)
C57 H57 0.9500
C58 H58 0.9500
C59 H59 0.9500
C60 C62 1.386(6)
C60 C61 1.389(6)
C61 C65 1.401(6)
C62 C63 1.369(6)
C62 H62 0.9500
C63 C64 1.416(7)
C63 C66 1.518(6)
C64 C65 1.379(6)
C64 C67 1.519(7)
C65 H65 0.9500
C66 H66A 0.9800
C66 H66B 0.9800
C66 H66C 0.9800
C67 H67A 0.9800
C67 H67B 0.9800
C67 H67C 0.9800
P1 F4 1.521(4)
P1 F5 1.537(5)
P1 F3 1.566(4)
P1 F6 1.568(5)
P1 F2 1.568(4)
P1 F1 1.586(4)
P2 F14 1.49(2)
P2 F13 1.49(3)
P2 F11 1.561(10)
P2 F8 1.579(3)
P2 F9 1.582(7)
P2 F7 1.584(3)
P2 F12 1.599(6)
P2 F10 1.607(6)
P2 F15 1.63(3)
P2 F16 1.69(3)
P3 F22 1.573(4)
P3 F21 1.578(4)
P3 F20 1.582(3)
P3 F19 1.582(3)
P3 F17 1.592(3)
P3 F18 1.598(3)
F9 F15 0.85(8)
F9 F14 1.51(8)
F10 F14 0.85(8)
F11 F16 0.63(4)
F11 F15 1.69(6)
F12 F13 0.84(8)
N13 C68 1.132(12)
N14 C70 1.123(6)
N15 C72 1.115(9)
N16 C74 1.064(16)
O1 C76 1.486(13)
O1 C78 1.534(15)
C68 C69 1.492(14)
C69 H69A 0.9800
C69 H69B 0.9800
C69 H69C 0.9800
C70 C71 1.455(8)
C71 H71A 0.9800
C71 H71B 0.9800
C71 H71C 0.9800
C72 C73 1.424(10)
C73 H73A 0.9800
C73 H73B 0.9800
C73 H73C 0.9800
C74 C75 1.371(15)
C75 H75A 0.9800
C75 H75B 0.9800
C75 H75C 0.9800
C76 C77 1.366(13)
C76 H76A 0.9900
C76 H76B 0.9900
C77 H77A 0.9800
C77 H77B 0.9800
C77 H77C 0.9800
C78 C79 1.22(2)
C78 H78A 0.9900
C78 H78B 0.9900
C79 H79A 0.9800
C79 H79B 0.9800
C79 H79C 0.9800
